data_7058749
loop_
_publ_author_name
'Ouyang, Yunyun'
'Zhang, Yi'
'Luo, Zheng'
'Li, Xing'
'Duan, Abing'
'Dong, Shengyi'

_publ_section_title
;
 Differences in solubilities, crystal structures, NMR spectra and
 fluorescence emissions induced by potassium cation/benzo-21-crown-7
 molecular recognition
;
_journal_issue 36
_journal_name_full 'New Journal of Chemistry'
_journal_page_first 14299
_journal_paper_doi 10.1039/C9NJ03208H
_journal_volume 43
_journal_year 2019
_chemical_formula_moiety 'C21 H20 O10'
_chemical_formula_sum 'C21 H20 O10'
_chemical_formula_weight 432.37
_space_group_crystal_system monoclinic
_space_group_IT_number 14
_space_group_name_Hall '-P 2yn'
_space_group_name_H-M_alt 'P 1 21/n 1'
_symmetry_space_group_name_Hall '-P 2yn'
_symmetry_space_group_name_H-M 'P 1 21/n 1'
_atom_sites_solution_hydrogens geom
_audit_creation_date 2019-04-02
_audit_creation_method
;
Olex2 1.2
(compiled 2018.05.29 svn.r3508 for OlexSys, GUI svn.r5506)
;
_audit_update_record
;
2019-06-14 deposited with the CCDC.    2019-08-08 downloaded from the CCDC.
;
_cell_angle_alpha 90
_cell_angle_beta 91.133(8)
_cell_angle_gamma 90
_cell_formula_units_Z 4
_cell_length_a 15.411(4)
_cell_length_b 4.6612(13)
_cell_length_c 29.404(8)
_cell_measurement_reflns_used 2075
_cell_measurement_temperature 296(2)
_cell_measurement_theta_max 23.63
_cell_measurement_theta_min 2.49
_cell_volume 2111.8(10)
_computing_molecular_graphics 'Olex2 (Dolomanov et al., 2009)'
_computing_publication_material 'Olex2 (Dolomanov et al., 2009)'
_computing_structure_refinement 'ShelXL (Sheldrick, 2015)'
_computing_structure_solution 'SHELXT 2014/5 (Sheldrick, 2014)'
_diffrn_ambient_temperature 296.15
_diffrn_measured_fraction_theta_full 0.995
_diffrn_measured_fraction_theta_max 0.995
_diffrn_measurement_device_type 'CCD area detector'
_diffrn_measurement_method '\f and \w scans'
_diffrn_radiation_type MoK\a
_diffrn_radiation_wavelength 0.71073
_diffrn_reflns_av_R_equivalents 0.0935
_diffrn_reflns_av_unetI/netI 0.0931
_diffrn_reflns_Laue_measured_fraction_full 0.995
_diffrn_reflns_Laue_measured_fraction_max 0.995
_diffrn_reflns_limit_h_max 18
_diffrn_reflns_limit_h_min -17
_diffrn_reflns_limit_k_max 5
_diffrn_reflns_limit_k_min -5
_diffrn_reflns_limit_l_max 24
_diffrn_reflns_limit_l_min -34
_diffrn_reflns_number 13385
_diffrn_reflns_point_group_measured_fraction_full 0.995
_diffrn_reflns_point_group_measured_fraction_max 0.995
_diffrn_reflns_theta_full 24.997
_diffrn_reflns_theta_max 24.997
_diffrn_reflns_theta_min 2.441
_diffrn_standards_number 0
_exptl_absorpt_coefficient_mu 0.110
_exptl_absorpt_correction_T_max 0.978
_exptl_absorpt_correction_T_min 0.957
_exptl_absorpt_correction_type integration
_exptl_crystal_colour 'clear light colourless'
_exptl_crystal_colour_lustre clear
_exptl_crystal_colour_modifier light
_exptl_crystal_colour_primary colourless
_exptl_crystal_density_diffrn 1.360
_exptl_crystal_description needle
_exptl_crystal_F_000 904
_exptl_crystal_size_max 0.4
_exptl_crystal_size_mid 0.3
_exptl_crystal_size_min 0.2
_refine_diff_density_max 0.567
_refine_diff_density_min -0.554
_refine_diff_density_rms 0.109
_refine_ls_extinction_method none
_refine_ls_goodness_of_fit_ref 1.555
_refine_ls_hydrogen_treatment constr
_refine_ls_matrix_type full
_refine_ls_number_parameters 280
_refine_ls_number_reflns 3718
_refine_ls_number_restraints 4
_refine_ls_restrained_S_all 1.555
_refine_ls_R_factor_all 0.2032
_refine_ls_R_factor_gt 0.1515
_refine_ls_shift/su_max 0.000
_refine_ls_shift/su_mean 0.000
_refine_ls_structure_factor_coef Fsqd
_refine_ls_weighting_details 'w=1/[\s^2^(Fo^2^)+(0.2000P)^2^] where P=(Fo^2^+2Fc^2^)/3'
_refine_ls_weighting_scheme calc
_refine_ls_wR_factor_gt 0.4194
_refine_ls_wR_factor_ref 0.4487
_reflns_Friedel_coverage 0.000
_reflns_number_gt 2160
_reflns_number_total 3718
_reflns_threshold_expression 'I > 2\s(I)'
_cod_data_source_file c9nj03208h2.cif
_cod_data_source_block c
_cod_depositor_comments 'Adding full bibliography for 7058749--7058750.cif.'
_cod_original_cell_volume 2111.9(10)
_cod_database_code 7058749
_shelx_shelxl_version_number 2018/3
_shelx_space_group_comment
;
The symmetry employed for this shelxl refinement is uniquely defined
by the following loop, which should always be used as a source of
symmetry information in preference to the above space-group names.
They are only intended as comments.
;
_shelx_estimated_absorpt_t_max 0.978
_shelx_estimated_absorpt_t_min 0.957
_olex2_refinement_description
;
1. Fixed Uiso
 At 1.2 times of:
  All C(H) groups, All C(H,H) groups
2. Rigid bond restraints
 O1, C00L
 with sigma for 1-2 distances of 0.001 and sigma for 1-3 distances of 0.001
 O00P
 with sigma for 1-2 distances of 0.001 and sigma for 1-3 distances of 0.001
 C00Q, C00T
 with sigma for 1-2 distances of 0.001 and sigma for 1-3 distances of 0.001
 C00R, C00S
 with sigma for 1-2 distances of 0.001 and sigma for 1-3 distances of 0.001
 O00P, C00K
 with sigma for 1-2 distances of 0.001 and sigma for 1-3 distances of 0.001
3.a Secondary CH2 refined with riding coordinates:
 C00D(H00A,H00B), C00E(H00C,H00D), C00G(H00E,H00G), C00M(H00H,H00J), C00T(H00K,
 H00L)
3.b Aromatic/amide H refined with riding coordinates:
 C006(H006), C009(H009), C00F(H00F), C00I(H00I), C00N(H00N), C00O(H00O),
 C00Q(H00Q), C00R(H00R), C00S(H00S), C00V(H00V)
;
_olex2_submission_special_instructions 'No special instructions were received'

loop_
_space_group_symop_operation_xyz
'x, y, z'
'-x+1/2, y+1/2, -z+1/2'
'-x, -y, -z'
'x-1/2, -y-1/2, z-1/2'

loop_
_atom_site_label
_atom_site_type_symbol
_atom_site_fract_x
_atom_site_fract_y
_atom_site_fract_z
_atom_site_U_iso_or_equiv
_atom_site_adp_type
_atom_site_occupancy
_atom_site_site_symmetry_order
_atom_site_calc_flag
_atom_site_refinement_flags_posn
_atom_site_refinement_flags_adp
O001 O 0.3047(2) 0.0465(8) 0.46204(13) 0.0594(11) Uani 1 1 d . .
O002 O 0.2120(2) 0.3599(8) 0.40894(11) 0.0540(11) Uani 1 1 d . .
O003 O 0.2812(3) 0.5371(10) 0.32274(15) 0.0765(14) Uani 1 1 d . .
O004 O 0.0620(3) 0.7716(12) 0.53706(16) 0.0878(16) Uani 1 1 d . .
O005 O 0.4791(3) -0.1438(14) 0.44054(17) 0.1012(19) Uani 1 1 d . .
C006 C 0.1352(3) 0.5728(13) 0.4718(2) 0.0554(15) Uani 1 1 d . .
H006 H 0.101463 0.688407 0.452671 0.067 Uiso 1 1 calc R .
C007 C 0.1954(3) 0.3925(12) 0.45406(17) 0.0500(14) Uani 1 1 d . .
C008 C 0.2461(4) 0.2184(12) 0.48345(19) 0.0556(15) Uani 1 1 d . .
C009 C 0.1594(4) 0.4239(14) 0.59427(19) 0.0654(18) Uani 1 1 d . .
H009 H 0.192039 0.308731 0.613957 0.079 Uiso 1 1 calc R .
O00A O 0.4414(4) 0.3621(13) 0.24309(18) 0.1067(19) Uani 1 1 d . .
C00B C 0.1734(4) 0.4095(14) 0.5472(2) 0.0628(17) Uani 1 1 d . .
C00C C 0.1245(3) 0.5829(13) 0.5185(2) 0.0564(15) Uani 1 1 d . .
C00D C 0.1940(4) 0.4589(15) 0.3308(2) 0.0693(18) Uani 1 1 d . .
H00A H 0.187438 0.252699 0.327885 0.083 Uiso 1 1 calc R .
H00B H 0.155917 0.549809 0.308455 0.083 Uiso 1 1 calc R .
C00E C 0.3590(4) -0.1250(14) 0.4892(2) 0.0701(18) Uani 1 1 d . .
H00C H 0.324379 -0.245161 0.508769 0.084 Uiso 1 1 calc R .
H00D H 0.395896 -0.004775 0.508382 0.084 Uiso 1 1 calc R .
C00F C 0.2340(4) 0.2307(14) 0.52963(19) 0.0626(17) Uani 1 1 d . .
H00F H 0.267405 0.115789 0.548991 0.075 Uiso 1 1 calc R .
C00G C 0.1694(4) 0.5506(14) 0.37754(19) 0.0599(16) Uani 1 1 d . .
H00E H 0.187827 0.746696 0.383135 0.072 Uiso 1 1 calc R .
H00G H 0.107011 0.540025 0.380838 0.072 Uiso 1 1 calc R .
O00H O 0.6093(5) 0.0420(18) 0.3791(2) 0.130(3) Uani 1 1 d . .
C00I C 0.4062(5) 0.5180(17) 0.2792(3) 0.086(2) Uani 1 1 d . .
H00I H 0.430479 0.676250 0.293910 0.103 Uiso 1 1 calc R .
O00J O 0.6059(5) 0.340(2) 0.2873(3) 0.145(3) Uani 1 1 d . .
C00K C 0.0487(5) 0.787(2) 0.5830(3) 0.087(2) Uani 1 1 d . U
C00L C 0.0963(6) 0.611(2) 0.6121(3) 0.099(3) Uani 1 1 d . U
C00M C 0.4136(4) -0.3080(17) 0.4597(3) 0.085(2) Uani 1 1 d . .
H00H H 0.439146 -0.462292 0.477565 0.102 Uiso 1 1 calc R .
H00J H 0.377741 -0.392479 0.435736 0.102 Uiso 1 1 calc R .
C00N C 0.3210(4) 0.3751(18) 0.2890(3) 0.088(2) Uani 1 1 d . .
H00N H 0.298988 0.210168 0.275270 0.105 Uiso 1 1 calc R .
C00O C 0.4639(6) -0.059(2) 0.3966(3) 0.115(3) Uani 1 1 d . .
H00O H 0.411103 -0.094367 0.381781 0.138 Uiso 1 1 calc R .
O00P O -0.0071(6) 0.973(2) 0.5941(4) 0.178(4) Uani 1 1 d . U
C00Q C 0.6740(6) 0.125(3) 0.3554(5) 0.160(5) Uani 1 1 d . U
H00Q H 0.727353 0.110450 0.370579 0.192 Uiso 1 1 calc R .
C00R C 0.5229(7) 0.455(2) 0.2259(3) 0.122(3) Uani 1 1 d . U
H00R H 0.525395 0.574891 0.200615 0.147 Uiso 1 1 calc R .
C00S C 0.5947(8) 0.365(4) 0.2470(4) 0.185(7) Uani 1 1 d . U
H00S H 0.641103 0.317185 0.228724 0.222 Uiso 1 1 calc R .
C00T C 0.6796(7) 0.233(4) 0.3109(5) 0.178(6) Uani 1 1 d . U
H00K H 0.703526 0.081779 0.292368 0.214 Uiso 1 1 calc R .
H00L H 0.722112 0.386679 0.311842 0.214 Uiso 1 1 calc R .
C00V C 0.5286(8) 0.077(3) 0.3760(5) 0.174(6) Uani 1 1 d . .
H00V H 0.510917 0.221811 0.356127 0.209 Uiso 1 1 calc R .
O1 O 0.0988(8) 0.578(3) 0.6534(3) 0.240(6) Uani 1 1 d . U

loop_
_atom_site_aniso_label
_atom_site_aniso_U_11
_atom_site_aniso_U_22
_atom_site_aniso_U_33
_atom_site_aniso_U_23
_atom_site_aniso_U_13
_atom_site_aniso_U_12
O001 0.058(2) 0.052(2) 0.068(2) 0.0023(19) -0.0110(19) -0.0046(19)
O002 0.057(2) 0.061(3) 0.045(2) 0.0015(18) 0.0010(15) 0.0036(18)
O003 0.084(3) 0.074(3) 0.073(3) -0.006(2) 0.027(2) -0.017(2)
O004 0.073(3) 0.100(4) 0.091(4) -0.018(3) 0.017(2) -0.024(3)
O005 0.070(3) 0.153(5) 0.080(3) 0.021(3) -0.020(2) -0.032(3)
C006 0.037(3) 0.062(4) 0.067(3) -0.003(3) -0.001(2) -0.013(3)
C007 0.046(3) 0.052(3) 0.052(3) 0.001(3) -0.002(2) -0.016(3)
C008 0.056(3) 0.046(3) 0.064(4) 0.001(3) -0.008(3) -0.023(3)
C009 0.091(4) 0.062(4) 0.043(3) 0.007(3) -0.003(3) -0.033(3)
O00A 0.119(4) 0.110(4) 0.092(4) -0.039(3) 0.013(3) -0.012(4)
C00B 0.077(4) 0.053(4) 0.058(3) -0.009(3) 0.008(3) -0.029(3)
C00C 0.051(3) 0.056(4) 0.063(3) -0.005(3) 0.006(3) -0.028(3)
C00D 0.075(4) 0.074(4) 0.059(3) 0.010(3) 0.004(3) 0.000(3)
C00E 0.058(3) 0.063(4) 0.089(4) 0.015(4) -0.026(3) -0.013(3)
C00F 0.087(4) 0.051(4) 0.049(3) 0.015(3) -0.009(3) -0.026(3)
C00G 0.053(3) 0.067(4) 0.060(3) 0.012(3) 0.002(3) 0.006(3)
O00H 0.088(4) 0.196(7) 0.107(5) 0.018(4) -0.003(3) -0.035(4)
C00I 0.071(4) 0.083(5) 0.104(6) -0.025(4) 0.013(4) -0.002(4)
O00J 0.107(5) 0.216(8) 0.113(5) 0.037(5) 0.006(4) -0.036(5)
C00K 0.088(5) 0.106(6) 0.069(4) -0.012(5) 0.023(4) -0.052(4)
C00L 0.121(6) 0.083(6) 0.093(4) -0.033(5) 0.049(5) -0.053(5)
C00M 0.052(4) 0.085(5) 0.117(6) 0.024(5) -0.017(4) -0.014(4)
C00N 0.066(4) 0.097(6) 0.101(5) -0.029(4) 0.013(4) -0.006(4)
C00O 0.104(6) 0.162(9) 0.079(5) 0.014(6) 0.012(5) 0.003(6)
O00P 0.138(6) 0.203(9) 0.196(8) -0.055(7) 0.061(6) -0.001(5)
C00Q 0.067(6) 0.229(15) 0.184(9) 0.055(10) -0.015(7) -0.006(7)
C00R 0.148(7) 0.162(9) 0.058(5) 0.009(5) 0.023(5) -0.055(7)
C00S 0.124(7) 0.32(2) 0.109(9) 0.077(10) 0.028(6) -0.066(10)
C00T 0.072(6) 0.277(18) 0.189(10) 0.057(11) 0.056(7) 0.032(8)
C00V 0.102(8) 0.263(17) 0.158(10) 0.113(11) -0.007(7) -0.020(9)
O1 0.289(13) 0.339(15) 0.095(4) -0.014(7) 0.063(7) -0.072(11)

loop_
_atom_type_symbol
_atom_type_description
_atom_type_scat_dispersion_real
_atom_type_scat_dispersion_imag
_atom_type_scat_source
C C 0.0033 0.0016 'International Tables Vol C Tables 4.2.6.8 and 6.1.1.4'
H H 0.0000 0.0000 'International Tables Vol C Tables 4.2.6.8 and 6.1.1.4'
O O 0.0106 0.0060 'International Tables Vol C Tables 4.2.6.8 and 6.1.1.4'

loop_
_geom_angle_atom_site_label_1
_geom_angle_atom_site_label_2
_geom_angle_atom_site_label_3
_geom_angle
C008 O001 C00E 117.7(5)
C007 O002 C00G 117.7(4)
C00N O003 C00D 114.2(5)
C00K O004 C00C 121.6(7)
C00O O005 C00M 115.3(6)
C007 C006 H006 120.2
C007 C006 C00C 119.6(6)
C00C C006 H006 120.2
O002 C007 C008 114.8(5)
C006 C007 O002 125.6(5)
C006 C007 C008 119.6(5)
O001 C008 C007 114.7(5)
O001 C008 C00F 125.6(6)
C00F C008 C007 119.8(6)
C00B C009 H009 119.5
C00B C009 C00L 121.0(7)
C00L C009 H009 119.5
C00I O00A C00R 117.8(6)
C00C C00B C009 118.6(6)
C00F C00B C009 121.5(7)
C00F C00B C00C 119.8(6)
C006 C00C O004 119.7(6)
C00B C00C O004 119.7(5)
C00B C00C C006 120.7(6)
O003 C00D H00A 109.7
O003 C00D H00B 109.7
O003 C00D C00G 109.8(5)
H00A C00D H00B 108.2
C00G C00D H00A 109.7
C00G C00D H00B 109.7
O001 C00E H00C 109.8
O001 C00E H00D 109.8
O001 C00E C00M 109.4(6)
H00C C00E H00D 108.2
C00M C00E H00C 109.8
C00M C00E H00D 109.8
C008 C00F H00F 119.7
C00B C00F C008 120.6(6)
C00B C00F H00F 119.7
O002 C00G C00D 107.1(5)
O002 C00G H00E 110.3
O002 C00G H00G 110.3
C00D C00G H00E 110.3
C00D C00G H00G 110.3
H00E C00G H00G 108.6
C00V O00H C00Q 134.3(9)
O00A C00I H00I 127.2
O00A C00I C00N 105.5(6)
C00N C00I H00I 127.2
C00S O00J C00T 128.3(11)
O004 C00K C00L 119.4(8)
O00P C00K O004 113.7(10)
O00P C00K C00L 126.9(8)
C00K C00L C009 119.7(7)
O1 C00L C009 106.3(11)
O1 C00L C00K 134.0(11)
O005 C00M C00E 110.1(6)
O005 C00M H00H 109.6
O005 C00M H00J 109.6
C00E C00M H00H 109.6
C00E C00M H00J 109.6
H00H C00M H00J 108.2
O003 C00N C00I 107.1(6)
O003 C00N H00N 126.4
C00I C00N H00N 126.4
O005 C00O H00O 121.6
C00V C00O O005 116.7(9)
C00V C00O H00O 121.6
O00H C00Q H00Q 113.8
O00H C00Q C00T 132.3(9)
C00T C00Q H00Q 113.8
O00A C00R H00R 121.0
C00S C00R O00A 117.9(9)
C00S C00R H00R 121.0
O00J C00S C00R 126.5(13)
O00J C00S H00S 116.7
C00R C00S H00S 116.7
O00J C00T H00K 107.0
O00J C00T H00L 107.0
C00Q C00T O00J 121.5(8)
C00Q C00T H00K 107.0
C00Q C00T H00L 107.0
H00K C00T H00L 106.7
O00H C00V C00O 130.7(11)
O00H C00V H00V 114.6
C00O C00V H00V 114.6

loop_
_geom_bond_atom_site_label_1
_geom_bond_atom_site_label_2
_geom_bond_distance
O001 C008 1.370(7)
O001 C00E 1.397(7)
O002 C007 1.365(6)
O002 C00G 1.432(6)
O003 C00D 1.418(8)
O003 C00N 1.397(8)
O004 C00C 1.421(8)
O004 C00K 1.374(8)
O005 C00M 1.394(8)
O005 C00O 1.366(10)
C006 H006 0.9300
C006 C007 1.364(8)
C006 C00C 1.389(8)
C007 C008 1.410(8)
C008 C00F 1.376(8)
C009 H009 0.9300
C009 C00B 1.407(8)
C009 C00L 1.416(11)
O00A C00I 1.404(9)
O00A C00R 1.431(11)
C00B C00C 1.381(9)
C00B C00F 1.361(9)
C00D H00A 0.9700
C00D H00B 0.9700
C00D C00G 1.495(8)
C00E H00C 0.9700
C00E H00D 0.9700
C00E C00M 1.489(10)
C00F H00F 0.9300
C00G H00E 0.9700
C00G H00G 0.9700
O00H C00Q 1.287(13)
O00H C00V 1.257(13)
C00I H00I 0.9300
C00I C00N 1.506(10)
O00J C00S 1.199(13)
O00J C00T 1.411(13)
C00K C00L 1.383(13)
C00K O00P 1.269(12)
C00L O1 1.223(12)
C00M H00H 0.9700
C00M H00J 0.9700
C00N H00N 0.9300
C00O H00O 0.9300
C00O C00V 1.338(14)
C00Q H00Q 0.9300
C00Q C00T 1.406(16)
C00R H00R 0.9300
C00R C00S 1.327(17)
C00S H00S 0.9300
C00T H00K 0.9700
C00T H00L 0.9700
C00V H00V 0.9300
